data_2210316
loop_
_publ_author_name
'Jeannie Bee-Jan Teh'
'P. S. Patil'
'Hoong-Kun Fun'
'Ibrahim Abdul Razak'
'S. M. Dharmaprakash'

_publ_section_title
;
 1-(4-Nitrophenyl)-3-(2-thienyl)prop-2-en-1-one
;
_journal_coeditor_code LH2128
_journal_issue 9
_journal_name_full 'Acta Crystallographica Section E'
_journal_page_first o3957
_journal_page_last o3958
_journal_paper_doi 10.1107/S1600536806032272
_journal_volume 62
_journal_year 2006
_chemical_formula_iupac 'C13 H9 N O3 S'
_chemical_formula_moiety 'C13 H9 N O3 S'
_chemical_formula_sum 'C13 H9 N O3 S'
_chemical_formula_weight 259.27
_chemical_name_systematic
;
1-(4-Nitrophenyl)-3-(2-thienyl)prop-2-en-1-one
;
_space_group_IT_number 14
_symmetry_cell_setting monoclinic
_symmetry_space_group_name_Hall '-P 2ybc'
_symmetry_space_group_name_H-M 'P 1 21/c 1'
_atom_sites_solution_hydrogens geom
_atom_sites_solution_primary direct
_atom_sites_solution_secondary difmap
_audit_creation_method SHELXL-97
_cell_angle_alpha 90.00
_cell_angle_beta 104.5680(10)
_cell_angle_gamma 90.00
_cell_formula_units_Z 4
_cell_length_a 5.90560(10)
_cell_length_b 28.7358(5)
_cell_length_c 6.9265(2)
_cell_measurement_reflns_used 3330
_cell_measurement_temperature 100.00(10)
_cell_measurement_theta_max 37.49
_cell_measurement_theta_min 1.42
_cell_volume 1137.65(4)
_computing_cell_refinement APEX2
_computing_data_collection 'APEX2 (Bruker, 2005)'
_computing_data_reduction 'SAINT (Bruker, 2005)'
_computing_molecular_graphics SHELXTL
_computing_publication_material
;
SHELXTL and PLATON (Spek, 2003)
;
_computing_structure_refinement SHELXTL
_computing_structure_solution 'SHELXTL (Sheldrick, 1998)'
_diffrn_ambient_temperature 297(2)
_diffrn_detector_area_resol_mean 8.33
_diffrn_measured_fraction_theta_full 0.999
_diffrn_measured_fraction_theta_max 0.974
_diffrn_measurement_device_type
;
Brucker SMART APEX2 CCD area-detector
;
_diffrn_measurement_method \w
_diffrn_radiation_monochromator graphite
_diffrn_radiation_source 'fine-focus sealed tube'
_diffrn_radiation_type MoK\a
_diffrn_radiation_wavelength 0.71073
_diffrn_reflns_av_R_equivalents 0.0537
_diffrn_reflns_av_sigmaI/netI 0.0582
_diffrn_reflns_limit_h_max 9
_diffrn_reflns_limit_h_min -9
_diffrn_reflns_limit_k_max 49
_diffrn_reflns_limit_k_min -49
_diffrn_reflns_limit_l_max 11
_diffrn_reflns_limit_l_min -11
_diffrn_reflns_number 22840
_diffrn_reflns_theta_full 37.49
_diffrn_reflns_theta_max 37.49
_diffrn_reflns_theta_min 1.42
_diffrn_standards_number 0
_exptl_absorpt_coefficient_mu 0.283
_exptl_absorpt_correction_T_max 0.9704
_exptl_absorpt_correction_T_min 0.9200
_exptl_absorpt_correction_type multi-scan
_exptl_absorpt_process_details '(SADABS; Bruker, 2005)'
_exptl_crystal_colour Yellow
_exptl_crystal_density_diffrn 1.514
_exptl_crystal_density_method 'not measured'
_exptl_crystal_description Block
_exptl_crystal_F_000 536
_exptl_crystal_size_max 0.30
_exptl_crystal_size_mid 0.25
_exptl_crystal_size_min 0.11
_refine_diff_density_max 0.427
_refine_diff_density_min -0.324
_refine_ls_extinction_method none
_refine_ls_goodness_of_fit_ref 1.076
_refine_ls_hydrogen_treatment constr
_refine_ls_matrix_type full
_refine_ls_number_parameters 179
_refine_ls_number_reflns 5833
_refine_ls_number_restraints 111
_refine_ls_restrained_S_all 1.080
_refine_ls_R_factor_all 0.0934
_refine_ls_R_factor_gt 0.0520
_refine_ls_shift/su_max 0.000
_refine_ls_shift/su_mean 0.000
_refine_ls_structure_factor_coef Fsqd
_refine_ls_weighting_details 'calc w=1/[\s^2^(Fo^2^)+(0.0697P)^2^+0.0132P] where P=(Fo^2^+2Fc^2^)/3'
_refine_ls_weighting_scheme calc
_refine_ls_wR_factor_gt 0.1265
_refine_ls_wR_factor_ref 0.1520
_reflns_number_gt 3745
_reflns_number_total 5833
_reflns_threshold_expression I>2\s(I)
_cod_data_source_file lh2128.cif
_cod_data_source_block I
_cod_original_sg_symbol_Hall '-P 2ybc '
_cod_original_sg_symbol_H-M P21/c
_cod_database_code 2210316
_cod_database_fobs_code 2210316

loop_
_symmetry_equiv_pos_as_xyz
'x, y, z'
'-x, y+1/2, -z+1/2'
'-x, -y, -z'
'x, -y-1/2, z-1/2'

loop_
_atom_site_type_symbol
_atom_site_label
_atom_site_fract_x
_atom_site_fract_y
_atom_site_fract_z
_atom_site_U_iso_or_equiv
_atom_site_adp_type
_atom_site_calc_flag
_atom_site_refinement_flags
_atom_site_occupancy
_atom_site_disorder_assembly
_atom_site_disorder_group
O O1 0.23295(17) 0.22475(3) 0.15164(15) 0.0252(2) Uani d . 1 . .
O O2 0.6659(2) 0.44794(3) 0.21008(16) 0.0317(3) Uani d . 1 . .
O O3 1.01799(19) 0.42149(3) 0.32491(16) 0.0303(2) Uani d . 1 . .
N N1 0.8056(2) 0.41596(4) 0.26213(16) 0.0219(2) Uani d . 1 . .
C C1 0.7868(2) 0.28648(4) 0.28275(19) 0.0203(2) Uani d . 1 . .
H H1A 0.8900 0.2617 0.3202 0.024 Uiso calc R 1 . .
C C2 0.8706(2) 0.33181(4) 0.30301(19) 0.0209(2) Uani d . 1 . .
H H2A 1.0291 0.3377 0.3546 0.025 Uiso calc R 1 . .
C C3 0.7144(2) 0.36805(4) 0.24520(18) 0.0187(2) Uani d . 1 . .
C C4 0.4758(2) 0.36090(4) 0.17060(18) 0.0202(2) Uani d . 1 . .
H H4A 0.3735 0.3858 0.1348 0.024 Uiso calc R 1 . .
C C5 0.3948(2) 0.31539(4) 0.15122(18) 0.0184(2) Uani d . 1 . .
H H5A 0.2358 0.3098 0.1006 0.022 Uiso calc R 1 . .
C C6 0.5483(2) 0.27782(4) 0.20647(17) 0.0166(2) Uani d . 1 . .
C C7 0.4460(2) 0.22964(4) 0.18717(17) 0.0178(2) Uani d . 1 . .
C C8 0.6044(2) 0.18919(4) 0.21165(18) 0.0187(2) Uani d . 1 . .
H H8A 0.7653 0.1937 0.2405 0.022 Uiso calc R 1 . .
C C9 0.5166(2) 0.14573(4) 0.19241(18) 0.0184(2) Uani d . 1 A .
H H9A 0.3544 0.1431 0.1589 0.022 Uiso calc R 1 . .
C C10 0.6466(2) 0.10292(4) 0.21813(18) 0.0187(2) Uani d DU 1 . .
S S1 0.94697(10) 0.100373(14) 0.30119(9) 0.02171(12) Uani d PDU 0.926(3) A 1
C C11 0.9465(3) 0.04077(6) 0.2903(3) 0.0243(3) Uani d PDU 0.926(3) A 1
H H11A 1.0808 0.0225 0.3247 0.029 Uiso calc PR 0.926(3) A 1
C C12 0.7256(4) 0.02321(6) 0.2253(3) 0.0248(3) Uani d PDU 0.926(3) A 1
H H12A 0.6916 -0.0084 0.2094 0.030 Uiso calc PR 0.926(3) A 1
C C13 0.5570(4) 0.05835(9) 0.1856(5) 0.0242(4) Uani d PDU 0.926(3) A 1
H H13A 0.3977 0.0523 0.1410 0.029 Uiso calc PR 0.926(3) A 1
S S1X 0.5190(15) 0.0541(3) 0.1936(17) 0.02171(12) Uani d PDU 0.07 A 2
C C11X 0.783(3) 0.0258(7) 0.265(4) 0.024(6) Uiso d PDU 0.074(3) A 2
H H11B 0.7980 -0.0064 0.2739 0.029 Uiso calc PR 0.074(3) A 2
C C12X 0.968(3) 0.0555(7) 0.305(4) 0.028(5) Uiso d PDU 0.074(3) A 2
H H12B 1.1247 0.0467 0.3391 0.034 Uiso calc PR 0.074(3) A 2
C C13X 0.888(3) 0.1011(7) 0.289(5) 0.019(6) Uiso d PDU 0.074(3) A 2
H H13B 0.9836 0.1271 0.3224 0.023 Uiso calc PR 0.074(3) A 2

loop_
_atom_site_aniso_label
_atom_site_aniso_U_11
_atom_site_aniso_U_22
_atom_site_aniso_U_33
_atom_site_aniso_U_12
_atom_site_aniso_U_13
_atom_site_aniso_U_23
O1 0.0164(5) 0.0221(4) 0.0353(5) -0.0005(3) 0.0034(4) -0.0017(4)
O2 0.0357(6) 0.0167(4) 0.0432(6) 0.0021(4) 0.0108(5) 0.0010(4)
O3 0.0274(6) 0.0248(5) 0.0364(6) -0.0080(4) 0.0037(4) -0.0016(4)
N1 0.0274(6) 0.0176(5) 0.0212(5) -0.0028(4) 0.0072(4) -0.0015(4)
C1 0.0180(6) 0.0181(5) 0.0245(6) 0.0017(4) 0.0045(5) -0.0004(4)
C2 0.0153(6) 0.0208(5) 0.0256(6) -0.0013(4) 0.0035(4) -0.0014(4)
C3 0.0210(6) 0.0168(5) 0.0190(5) -0.0014(4) 0.0062(4) -0.0009(4)
C4 0.0208(6) 0.0179(5) 0.0211(5) 0.0024(4) 0.0036(4) -0.0003(4)
C5 0.0148(5) 0.0190(5) 0.0206(5) 0.0013(4) 0.0027(4) -0.0008(4)
C6 0.0170(6) 0.0169(5) 0.0163(5) 0.0008(4) 0.0046(4) -0.0008(4)
C7 0.0179(6) 0.0180(5) 0.0172(5) 0.0006(4) 0.0040(4) -0.0006(4)
C8 0.0180(6) 0.0178(5) 0.0202(5) 0.0012(4) 0.0046(4) -0.0002(4)
C9 0.0177(6) 0.0186(5) 0.0193(5) 0.0010(4) 0.0052(4) 0.0006(4)
C10 0.0188(6) 0.0183(5) 0.0191(5) 0.0006(4) 0.0048(4) 0.0006(4)
S1 0.0172(2) 0.01890(18) 0.0275(2) 0.00057(15) 0.00278(19) 0.00149(12)
C11 0.0261(8) 0.0185(7) 0.0293(8) 0.0057(6) 0.0091(6) 0.0050(6)
C12 0.0277(9) 0.0157(6) 0.0315(10) 0.0001(6) 0.0086(8) -0.0002(6)
C13 0.0192(11) 0.0194(8) 0.0349(8) -0.0048(6) 0.0086(8) -0.0036(6)
S1X 0.0172(2) 0.01890(18) 0.0275(2) 0.00057(15) 0.00278(19) 0.00149(12)

loop_
_atom_type_symbol
_atom_type_description
_atom_type_scat_dispersion_real
_atom_type_scat_dispersion_imag
_atom_type_scat_source
C C 0.0033 0.0016 'International Tables Vol C Tables 4.2.6.8 and 6.1.1.4'
H H 0.0000 0.0000 'International Tables Vol C Tables 4.2.6.8 and 6.1.1.4'
N N 0.0061 0.0033 'International Tables Vol C Tables 4.2.6.8 and 6.1.1.4'
O O 0.0106 0.0060 'International Tables Vol C Tables 4.2.6.8 and 6.1.1.4'
S S 0.1246 0.1234 'International Tables Vol C Tables 4.2.6.8 and 6.1.1.4'

loop_
_geom_angle_atom_site_label_1
_geom_angle_atom_site_label_2
_geom_angle_atom_site_label_3
_geom_angle
O2 N1 O3 123.90(11)
O2 N1 C3 118.13(12)
O3 N1 C3 117.96(11)
C2 C1 C6 120.38(11)
C2 C1 H1A 119.8
C6 C1 H1A 119.8
C3 C2 C1 118.89(12)
C3 C2 H2A 120.6
C1 C2 H2A 120.6
C2 C3 C4 122.48(11)
C2 C3 N1 118.54(12)
C4 C3 N1 118.98(11)
C5 C4 C3 117.93(11)
C5 C4 H4A 121.0
C3 C4 H4A 121.0
C4 C5 C6 121.12(12)
C4 C5 H5A 119.4
C6 C5 H5A 119.4
C1 C6 C5 119.20(11)
C1 C6 C7 122.85(11)
C5 C6 C7 117.92(11)
O1 C7 C8 121.42(11)
O1 C7 C6 119.46(11)
C8 C7 C6 119.12(11)
C9 C8 C7 120.16(12)
C9 C8 H8A 119.9
C7 C8 H8A 119.9
C8 C9 C10 126.97(12)
C8 C9 H9A 116.5
C10 C9 H9A 116.5
C13 C10 C13X 109.9(9)
C13 C10 C9 127.03(15)
C13X C10 C9 123.1(9)
C13X C10 S1X 115.1(9)
C9 C10 S1X 121.4(4)
C13 C10 S1 109.54(13)
C9 C10 S1 123.42(9)
S1X C10 S1 114.9(4)
C11 S1 C10 92.15(7)
C12 C11 S1 112.01(12)
C12 C11 H11A 124.0
S1 C11 H11A 124.0
C11 C12 C13 111.88(15)
C11 C12 H12A 124.1
C13 C12 H12A 124.1
C10 C13 C12 114.41(18)
C10 C13 H13A 122.8
C12 C13 H13A 122.8
C10 S1X C11X 90.9(8)
C12X C11X S1X 112.7(14)
C12X C11X H11B 123.7
S1X C11X H11B 123.7
C11X C12X C13X 109.6(16)
C11X C12X H12B 125.2
C13X C12X H12B 125.2
C10 C13X C12X 111.4(14)
C10 C13X H13B 124.3
C12X C13X H13B 124.3

loop_
_geom_bond_atom_site_label_1
_geom_bond_atom_site_label_2
_geom_bond_distance
O1 C7 1.2278(16)
O2 N1 1.2273(15)
O3 N1 1.2300(16)
N1 C3 1.4723(16)
C1 C2 1.3877(18)
C1 C6 1.3967(18)
C1 H1A 0.9300
C2 C3 1.3817(17)
C2 H2A 0.9300
C3 C4 1.3889(18)
C4 C5 1.3873(17)
C4 H4A 0.9300
C5 C6 1.3997(16)
C5 H5A 0.9300
C6 C7 1.5029(17)
C7 C8 1.4746(17)
C8 C9 1.3461(17)
C8 H8A 0.9300
C9 C10 1.4370(17)
C9 H9A 0.9300
C10 C13 1.383(2)
C10 C13X 1.387(15)
C10 S1X 1.581(8)
C10 S1 1.7235(14)
S1 C11 1.7145(19)
C11 C12 1.365(3)
C11 H11A 0.9300
C12 C13 1.396(3)
C12 H12A 0.9300
C13 H13A 0.9300
S1X C11X 1.719(14)
C11X C12X 1.360(17)
C11X H11B 0.9300
C12X C13X 1.388(17)
C12X H12B 0.9300
C13X H13B 0.9300

loop_
_geom_torsion_atom_site_label_1
_geom_torsion_atom_site_label_2
_geom_torsion_atom_site_label_3
_geom_torsion_atom_site_label_4
_geom_torsion
C6 C1 C2 C3 -0.45(19)
C1 C2 C3 C4 1.1(2)
C1 C2 C3 N1 -178.38(11)
O2 N1 C3 C2 179.85(12)
O3 N1 C3 C2 0.91(18)
O2 N1 C3 C4 0.32(18)
O3 N1 C3 C4 -178.62(11)
C2 C3 C4 C5 -1.14(19)
N1 C3 C4 C5 178.37(11)
C3 C4 C5 C6 0.48(19)
C2 C1 C6 C5 -0.16(19)
C2 C1 C6 C7 -177.96(12)
C4 C5 C6 C1 0.15(18)
C4 C5 C6 C7 178.06(11)
C1 C6 C7 O1 167.63(12)
C5 C6 C7 O1 -10.19(17)
C1 C6 C7 C8 -12.30(17)
C5 C6 C7 C8 169.87(11)
O1 C7 C8 C9 0.95(18)
C6 C7 C8 C9 -179.12(11)
C7 C8 C9 C10 -177.77(11)
C8 C9 C10 C13 -175.4(2)
C8 C9 C10 C13X 7.4(16)
C8 C9 C10 S1X 179.1(5)
C8 C9 C10 S1 5.83(19)
C13 C10 S1 C11 0.12(17)
C9 C10 S1 C11 179.11(12)
S1X C10 S1 C11 5.4(5)
C10 S1 C11 C12 0.14(15)
S1 C11 C12 C13 -0.4(2)
C13X C10 C13 C12 -1.7(14)
C9 C10 C13 C12 -179.29(17)
S1X C10 C13 C12 -139(4)
S1 C10 C13 C12 -0.3(3)
C11 C12 C13 C10 0.5(3)
C13 C10 S1X C11X 42(4)
C13X C10 S1X C11X -3.2(19)
C9 C10 S1X C11X -175.6(10)
S1 C10 S1X C11X -1.8(12)
C10 S1X C11X C12X 0(2)
S1X C11X C12X C13X 4(3)
C13 C10 C13X C12X 1(3)
C9 C10 C13X C12X 178.2(16)
S1X C10 C13X C12X 6(3)
C11X C12X C13X C10 -6(3)
